data_7225214
loop_
_publ_author_name
'gazzeh, houda gazzeh'
'Boudriga, Sarra'
'Askri, Moheddine'
'Khatyr, Abderrahim'
'Knorr, Michael'
'Strohman, Carsten'
'Golz, Christopher'
'Rousselin, Yoann'
'Kubicki, Marek'

_publ_section_title
;
 Stoichiometry-controlled cycloaddition of nitrilimines with unsymmetrical
 exocyclic dienones: Microwave-assisted synthesis of novel mono- and
 dispiropyrazoline derivatives
;
_journal_name_full 'RSC Adv.'
_journal_paper_doi 10.1039/C6RA09703K
_journal_year 2016
_chemical_formula_moiety 'C52 H42 N4 O3'
_chemical_formula_sum 'C52 H42 N4 O3'
_chemical_formula_weight 770.89
_chemical_name_systematic
4,4''-bis(4-methoxyphenyl)-2,2'',5,5''-tetraphenyl-2,2'',4,4''-tetrahydro-2'H,4'H-dispiro[pyrazole-3,1'-naphthalene-3',3''-pyrazol]-2'-one
_space_group_crystal_system monoclinic
_space_group_IT_number 14
_space_group_name_Hall '-P 2yn'
_space_group_name_H-M_alt 'P 1 21/n 1'
_symmetry_space_group_name_Hall '-P 2yn'
_symmetry_space_group_name_H-M 'P 1 21/n 1'
_atom_sites_solution_hydrogens geom
_atom_sites_solution_primary direct
_audit_creation_date 2016-03-30
_audit_creation_method
;
Olex2 1.2
(compiled 2016.02.19 svn.r3266 for OlexSys, GUI svn.r5155)
;
_audit_update_record
;
2016-03-31 deposited with the CCDC.
2016-05-09 downloaded from the CCDC.
;
_cell_angle_alpha 90
_cell_angle_beta 104.682(9)
_cell_angle_gamma 90
_cell_formula_units_Z 4
_cell_length_a 14.5227(14)
_cell_length_b 21.1915(17)
_cell_length_c 15.1214(15)
_cell_measurement_reflns_used 2857
_cell_measurement_temperature 173
_cell_measurement_theta_max 22.8450
_cell_measurement_theta_min 2.4090
_cell_volume 4501.8(7)
_computing_molecular_graphics 'Olex2 (Dolomanov et al., 2009)'
_computing_publication_material 'Olex2 (Dolomanov et al., 2009)'
_computing_structure_refinement 'XL (Sheldrick, 2008)'
_computing_structure_solution 'ShelXS (Sheldrick, 2008)'
_diffrn_ambient_temperature 173
_diffrn_detector_area_resol_mean 16.0560
_diffrn_measured_fraction_theta_full 0.998
_diffrn_measured_fraction_theta_max 0.998
_diffrn_measurement_device_type 'Xcalibur, Sapphire3'
_diffrn_measurement_method '\w scans'
_diffrn_radiation_monochromator graphite
_diffrn_radiation_type MoK\a
_diffrn_radiation_wavelength 0.71073
_diffrn_reflns_av_unetI/netI 0.1215
_diffrn_reflns_Laue_measured_fraction_full 0.998
_diffrn_reflns_Laue_measured_fraction_max 0.998
_diffrn_reflns_limit_h_max 19
_diffrn_reflns_limit_h_min -19
_diffrn_reflns_limit_k_max 28
_diffrn_reflns_limit_k_min -28
_diffrn_reflns_limit_l_max 18
_diffrn_reflns_limit_l_min -20
_diffrn_reflns_number 7909
_diffrn_reflns_point_group_measured_fraction_full 0.998
_diffrn_reflns_point_group_measured_fraction_max 0.998
_diffrn_reflns_theta_full 25.000
_diffrn_reflns_theta_max 25.000
_diffrn_reflns_theta_min 2.250
_diffrn_source 'Enhance (Mo) X-ray Source'
_exptl_absorpt_coefficient_mu 0.071
_exptl_absorpt_correction_T_max 1.00000
_exptl_absorpt_correction_T_min 0.94727
_exptl_absorpt_correction_type multi-scan
_exptl_absorpt_process_details
;
CrysAlisPro, Agilent Technologies,
Version 1.171.36.28 (release 01-02-2013 CrysAlis171 .NET)
(compiled Feb  1 2013,16:14:44)
Empirical absorption correction using spherical harmonics,
 implemented in SCALE3 ABSPACK scaling algorithm.
;
_exptl_crystal_colour colourless
_exptl_crystal_colour_primary colourless
_exptl_crystal_density_diffrn 1.137
_exptl_crystal_description irregular
_exptl_crystal_F_000 1624
_exptl_crystal_recrystallization_method 'Re-crystallisation from solvent'
_exptl_crystal_size_max 0.1
_exptl_crystal_size_mid 0.05
_exptl_crystal_size_min 0.05
_refine_diff_density_max 0.447
_refine_diff_density_min -0.311
_refine_diff_density_rms 0.054
_refine_ls_extinction_method none
_refine_ls_goodness_of_fit_ref 0.951
_refine_ls_hydrogen_treatment constr
_refine_ls_matrix_type full
_refine_ls_number_parameters 534
_refine_ls_number_reflns 7909
_refine_ls_number_restraints 0
_refine_ls_restrained_S_all 0.951
_refine_ls_R_factor_all 0.1387
_refine_ls_R_factor_gt 0.0736
_refine_ls_shift/su_max 0.000
_refine_ls_shift/su_mean 0.000
_refine_ls_structure_factor_coef Fsqd
_refine_ls_weighting_details 'w=1/[\s^2^(Fo^2^)+(0.0818P)^2^] where P=(Fo^2^+2Fc^2^)/3'
_refine_ls_weighting_scheme calc
_refine_ls_wR_factor_gt 0.1653
_refine_ls_wR_factor_ref 0.1906
_reflns_Friedel_coverage 0.000
_reflns_number_gt 3888
_reflns_number_total 7909
_reflns_threshold_expression 'I > 2\s(I)'
_cod_data_source_file c6ra09703k2.cif
_cod_data_source_block 2904
_cod_database_code 7225214
_shelx_space_group_comment
;
The symmetry employed for this shelxl refinement is uniquely defined
by the following loop, which should always be used as a source of
symmetry information in preference to the above space-group names.
They are only intended as comments.
;
_olex2_refinement_description
;
1. Fixed Uiso
 At 1.2 times of:
  All C(H) groups, All C(H,H) groups
 At 1.5 times of:
  All C(H,H,H) groups
2.a Ternary CH refined with riding coordinates:
 C18(H18), C38(H38)
2.b Secondary CH2 refined with riding coordinates:
 C9(H9A,H9B)
2.c Aromatic/amide H refined with riding coordinates:
 C4(H4), C5(H5), C6(H6), C7(H7), C12(H12), C13(H13), C14(H14), C15(H15),
 C16(H16), C20(H20), C21(H21), C23(H23), C24(H24), C27(H27), C28(H28), C29(H29),
  C30(H30), C31(H31), C33(H33), C34(H34), C35(H35), C36(H36), C37(H37),
 C41(H41), C42(H42), C44(H44), C45(H45), C48(H48), C49(H49), C50(H50), C51(H51),
  C52(H52)
2.d Idealised Me refined as rotating group:
 C25(H25A,H25B,H25C), C46(H46A,H46B,H46C)
;
_shelx_shelxl_version_number 2014/7
_olex2_submission_special_instructions 'No special instructions were received'
_solvent_exptl_crystal_recrystallization_method Chloroform/Ethanol

loop_
_space_group_symop_operation_xyz
'x, y, z'
'-x+1/2, y+1/2, -z+1/2'
'-x, -y, -z'
'x-1/2, -y-1/2, z-1/2'

loop_
_atom_site_label
_atom_site_type_symbol
_atom_site_fract_x
_atom_site_fract_y
_atom_site_fract_z
_atom_site_U_iso_or_equiv
_atom_site_adp_type
_atom_site_occupancy
_atom_site_site_symmetry_order
_atom_site_calc_flag
_atom_site_refinement_flags_posn
O1 O 0.22104(17) 0.22611(11) 0.74898(16) 0.0419(6) Uani 1 1 d .
O2 O 0.24239(18) -0.14350(11) 0.50917(17) 0.0527(7) Uani 1 1 d .
O3 O 0.0230(3) 0.17512(16) 0.1750(2) 0.0914(11) Uani 1 1 d .
N1 N 0.28874(18) 0.11152(13) 0.81800(19) 0.0340(7) Uani 1 1 d .
N2 N 0.38197(19) 0.12051(12) 0.8136(2) 0.0347(7) Uani 1 1 d .
N3 N 0.02989(19) 0.23297(13) 0.63537(19) 0.0347(7) Uani 1 1 d .
N4 N 0.0500(2) 0.29605(13) 0.62358(19) 0.0368(7) Uani 1 1 d .
C1 C 0.1847(2) 0.18165(16) 0.7033(2) 0.0313(8) Uani 1 1 d .
C2 C 0.2230(2) 0.11433(15) 0.7270(2) 0.0313(8) Uani 1 1 d .
C3 C 0.1409(2) 0.06676(16) 0.7109(2) 0.0320(8) Uani 1 1 d .
C4 C 0.1410(3) 0.01620(18) 0.7687(3) 0.0466(10) Uani 1 1 d .
H4 H 0.1902 0.0123 0.8234 0.056 Uiso 1 1 calc R
C5 C 0.0695(3) -0.02873(19) 0.7470(3) 0.0614(12) Uani 1 1 d .
H5 H 0.0696 -0.0635 0.7867 0.074 Uiso 1 1 calc R
C6 C -0.0015(3) -0.02281(19) 0.6675(3) 0.0506(11) Uani 1 1 d .
H6 H -0.0499 -0.0540 0.6518 0.061 Uiso 1 1 calc R
C7 C -0.0030(2) 0.02801(17) 0.6105(2) 0.0379(9) Uani 1 1 d .
H7 H -0.0527 0.0318 0.5561 0.046 Uiso 1 1 calc R
C8 C 0.0678(2) 0.07395(16) 0.6319(2) 0.0330(8) Uani 1 1 d .
C9 C 0.0681(2) 0.12836(16) 0.5693(2) 0.0339(8) Uani 1 1 d .
H9A H 0.0022 0.1350 0.5321 0.041 Uiso 1 1 calc R
H9B H 0.1072 0.1167 0.5269 0.041 Uiso 1 1 calc R
C10 C 0.1054(2) 0.19100(15) 0.6150(2) 0.0311(8) Uani 1 1 d .
C11 C 0.2676(2) 0.13076(15) 0.9004(2) 0.0322(8) Uani 1 1 d .
C12 C 0.3404(3) 0.13902(15) 0.9791(2) 0.0349(9) Uani 1 1 d .
H12 H 0.4048 0.1348 0.9764 0.042 Uiso 1 1 calc R
C13 C 0.3201(3) 0.15342(16) 1.0617(3) 0.0410(9) Uani 1 1 d .
H13 H 0.3707 0.1591 1.1149 0.049 Uiso 1 1 calc R
C14 C 0.2272(3) 0.1595(2) 1.0670(3) 0.0531(11) Uani 1 1 d .
H14 H 0.2133 0.1691 1.1236 0.064 Uiso 1 1 calc R
C15 C 0.1543(3) 0.15148(18) 0.9886(3) 0.0483(10) Uani 1 1 d .
H15 H 0.0901 0.1559 0.9916 0.058 Uiso 1 1 calc R
C16 C 0.1736(3) 0.13717(17) 0.9061(2) 0.0413(9) Uani 1 1 d .
H16 H 0.1228 0.1317 0.8530 0.050 Uiso 1 1 calc R
C17 C 0.3871(2) 0.11609(15) 0.7296(3) 0.0343(8) Uani 1 1 d .
C18 C 0.2936(2) 0.10119(15) 0.6635(2) 0.0342(8) Uani 1 1 d .
H18 H 0.2812 0.1327 0.6126 0.041 Uiso 1 1 calc R
C19 C 0.2882(2) 0.03552(16) 0.6238(2) 0.0337(8) Uani 1 1 d .
C20 C 0.2587(2) 0.02517(16) 0.5300(2) 0.0364(9) Uani 1 1 d .
H20 H 0.2456 0.0604 0.4898 0.044 Uiso 1 1 calc R
C21 C 0.2480(2) -0.03470(17) 0.4941(2) 0.0371(9) Uani 1 1 d .
H21 H 0.2299 -0.0406 0.4298 0.045 Uiso 1 1 calc R
C22 C 0.2637(2) -0.08648(16) 0.5520(3) 0.0399(9) Uani 1 1 d .
C23 C 0.2972(3) -0.07816(16) 0.6451(3) 0.0447(10) Uani 1 1 d .
H23 H 0.3115 -0.1135 0.6849 0.054 Uiso 1 1 calc R
C24 C 0.3098(3) -0.01714(17) 0.6798(2) 0.0422(9) Uani 1 1 d .
H24 H 0.3339 -0.0113 0.7438 0.051 Uiso 1 1 calc R
C25 C 0.2442(3) -0.19743(18) 0.5663(3) 0.0631(12) Uani 1 1 d .
H25A H 0.2214 -0.2345 0.5281 0.095 Uiso 1 1 calc GR
H25B H 0.2028 -0.1899 0.6073 0.095 Uiso 1 1 calc GR
H25C H 0.3094 -0.2049 0.6025 0.095 Uiso 1 1 calc GR
C26 C 0.4764(2) 0.12552(16) 0.7043(2) 0.0373(9) Uani 1 1 d .
C27 C 0.4790(3) 0.12517(18) 0.6125(3) 0.0468(10) Uani 1 1 d .
H27 H 0.4230 0.1158 0.5663 0.056 Uiso 1 1 calc R
C28 C 0.5637(3) 0.1386(2) 0.5886(3) 0.0545(11) Uani 1 1 d .
H28 H 0.5651 0.1377 0.5261 0.065 Uiso 1 1 calc R
C29 C 0.6454(3) 0.15304(19) 0.6548(3) 0.0567(12) Uani 1 1 d .
H29 H 0.7025 0.1632 0.6383 0.068 Uiso 1 1 calc R
C30 C 0.6428(3) 0.15256(19) 0.7460(3) 0.0535(11) Uani 1 1 d .
H30 H 0.6990 0.1617 0.7921 0.064 Uiso 1 1 calc R
C31 C 0.5594(3) 0.13888(17) 0.7707(3) 0.0469(10) Uani 1 1 d .
H31 H 0.5590 0.1386 0.8334 0.056 Uiso 1 1 calc R
C32 C -0.0121(2) 0.22077(18) 0.7096(2) 0.0380(9) Uani 1 1 d .
C33 C -0.0653(2) 0.16670(18) 0.7090(3) 0.0439(10) Uani 1 1 d .
H33 H -0.0746 0.1383 0.6589 0.053 Uiso 1 1 calc R
C34 C -0.1048(3) 0.1537(2) 0.7805(3) 0.0523(11) Uani 1 1 d .
H34 H -0.1380 0.1152 0.7814 0.063 Uiso 1 1 calc R
C35 C -0.0963(3) 0.1964(2) 0.8508(3) 0.0581(12) Uani 1 1 d .
H35 H -0.1249 0.1879 0.8995 0.070 Uiso 1 1 calc R
C36 C -0.0462(3) 0.2514(2) 0.8502(3) 0.0608(12) Uani 1 1 d .
H36 H -0.0409 0.2810 0.8984 0.073 Uiso 1 1 calc R
C37 C -0.0037(3) 0.26381(18) 0.7806(2) 0.0433(10) Uani 1 1 d .
H37 H 0.0313 0.3017 0.7809 0.052 Uiso 1 1 calc R
C38 C 0.1456(2) 0.23665(15) 0.5513(2) 0.0320(8) Uani 1 1 d .
H38 H 0.2167 0.2351 0.5691 0.038 Uiso 1 1 calc R
C39 C 0.1125(2) 0.30031(15) 0.5769(2) 0.0319(8) Uani 1 1 d .
C40 C 0.1097(3) 0.22315(15) 0.4497(2) 0.0378(9) Uani 1 1 d .
C41 C 0.1694(3) 0.19723(17) 0.4008(3) 0.0481(10) Uani 1 1 d .
H41 H 0.2342 0.1903 0.4315 0.058 Uiso 1 1 calc R
C42 C 0.1397(4) 0.1815(2) 0.3118(3) 0.0681(13) Uani 1 1 d .
H42 H 0.1824 0.1632 0.2807 0.082 Uiso 1 1 calc R
C43 C 0.0474(4) 0.19234(19) 0.2675(3) 0.0623(14) Uani 1 1 d .
C44 C -0.0182(3) 0.21919(18) 0.3108(3) 0.0606(13) Uani 1 1 d .
H44 H -0.0825 0.2266 0.2787 0.073 Uiso 1 1 calc R
C45 C 0.0160(3) 0.23471(18) 0.4046(3) 0.0505(11) Uani 1 1 d .
H45 H -0.0257 0.2532 0.4365 0.061 Uiso 1 1 calc R
C46 C -0.0680(4) 0.1916(3) 0.1290(4) 0.109(2) Uani 1 1 d .
H46A H -0.0795 0.1790 0.0647 0.164 Uiso 1 1 calc GR
H46B H -0.0757 0.2374 0.1326 0.164 Uiso 1 1 calc GR
H46C H -0.1136 0.1702 0.1567 0.164 Uiso 1 1 calc GR
C47 C 0.1429(2) 0.36091(16) 0.5476(2) 0.0349(8) Uani 1 1 d .
C48 C 0.1017(2) 0.41699(16) 0.5674(2) 0.0401(9) Uani 1 1 d .
H48 H 0.0541 0.4158 0.6003 0.048 Uiso 1 1 calc R
C49 C 0.1303(3) 0.47461(17) 0.5388(3) 0.0455(10) Uani 1 1 d .
H49 H 0.1010 0.5126 0.5511 0.055 Uiso 1 1 calc R
C50 C 0.2008(3) 0.47682(18) 0.4928(3) 0.0489(10) Uani 1 1 d .
H50 H 0.2209 0.5163 0.4745 0.059 Uiso 1 1 calc R
C51 C 0.2422(3) 0.42171(18) 0.4732(3) 0.0554(11) Uani 1 1 d .
H51 H 0.2907 0.4230 0.4413 0.066 Uiso 1 1 calc R
C52 C 0.2125(3) 0.36444(18) 0.5006(3) 0.0477(10) Uani 1 1 d .
H52 H 0.2409 0.3266 0.4865 0.057 Uiso 1 1 calc R

loop_
_atom_site_aniso_label
_atom_site_aniso_U_11
_atom_site_aniso_U_22
_atom_site_aniso_U_33
_atom_site_aniso_U_23
_atom_site_aniso_U_13
_atom_site_aniso_U_12
O1 0.0514(16) 0.0268(14) 0.0410(15) -0.0039(12) -0.0003(12) -0.0012(12)
O2 0.084(2) 0.0253(15) 0.0507(16) -0.0076(13) 0.0198(15) -0.0089(13)
O3 0.125(3) 0.070(3) 0.077(3) -0.009(2) 0.022(2) -0.011(2)
N1 0.0333(17) 0.0252(17) 0.0407(18) 0.0043(14) 0.0041(14) 0.0009(12)
N2 0.0377(18) 0.0243(17) 0.0417(19) 0.0002(14) 0.0092(14) 0.0025(13)
N3 0.0380(17) 0.0243(17) 0.0428(18) 0.0026(14) 0.0124(14) 0.0051(13)
N4 0.0454(18) 0.0200(16) 0.0422(18) 0.0013(14) 0.0062(15) 0.0031(13)
C1 0.037(2) 0.024(2) 0.033(2) 0.0021(16) 0.0083(17) -0.0071(16)
C2 0.0353(19) 0.0210(19) 0.033(2) 0.0045(15) 0.0010(16) -0.0029(15)
C3 0.037(2) 0.028(2) 0.032(2) -0.0005(16) 0.0115(16) -0.0013(15)
C4 0.052(2) 0.042(2) 0.038(2) 0.0052(19) -0.0019(19) -0.0121(19)
C5 0.080(3) 0.043(3) 0.055(3) 0.016(2) 0.006(2) -0.026(2)
C6 0.052(2) 0.042(3) 0.054(3) -0.005(2) 0.007(2) -0.0212(19)
C7 0.039(2) 0.032(2) 0.042(2) -0.0041(18) 0.0102(18) -0.0068(17)
C8 0.037(2) 0.029(2) 0.033(2) -0.0020(16) 0.0079(17) -0.0030(16)
C9 0.039(2) 0.030(2) 0.0308(19) -0.0022(16) 0.0054(16) -0.0038(16)
C10 0.0362(19) 0.0206(19) 0.036(2) 0.0007(15) 0.0077(16) 0.0074(15)
C11 0.041(2) 0.0223(19) 0.034(2) 0.0029(16) 0.0105(17) -0.0007(15)
C12 0.046(2) 0.024(2) 0.033(2) 0.0044(16) 0.0055(18) -0.0037(16)
C13 0.048(2) 0.032(2) 0.040(2) 0.0038(18) 0.0043(19) -0.0032(17)
C14 0.057(3) 0.063(3) 0.041(2) -0.002(2) 0.015(2) -0.006(2)
C15 0.041(2) 0.055(3) 0.049(3) 0.007(2) 0.011(2) 0.0019(19)
C16 0.043(2) 0.038(2) 0.040(2) 0.0073(18) 0.0041(18) 0.0018(17)
C17 0.036(2) 0.021(2) 0.044(2) -0.0020(17) 0.0069(18) 0.0027(15)
C18 0.043(2) 0.0222(19) 0.036(2) 0.0021(16) 0.0065(17) 0.0010(16)
C19 0.036(2) 0.027(2) 0.035(2) -0.0046(17) 0.0028(17) 0.0009(16)
C20 0.040(2) 0.024(2) 0.045(2) 0.0016(17) 0.0099(18) 0.0007(16)
C21 0.042(2) 0.032(2) 0.035(2) -0.0023(17) 0.0067(17) -0.0032(16)
C22 0.052(2) 0.022(2) 0.046(2) -0.0118(18) 0.0116(19) -0.0071(17)
C23 0.066(3) 0.020(2) 0.045(2) 0.0050(18) 0.007(2) 0.0046(18)
C24 0.058(2) 0.027(2) 0.037(2) -0.0002(17) 0.0025(19) 0.0095(17)
C25 0.092(3) 0.023(2) 0.069(3) -0.001(2) 0.009(3) -0.005(2)
C26 0.042(2) 0.025(2) 0.046(2) -0.0076(17) 0.0120(19) 0.0051(16)
C27 0.041(2) 0.048(3) 0.050(3) 0.002(2) 0.0075(19) -0.0041(18)
C28 0.045(3) 0.064(3) 0.057(3) 0.002(2) 0.016(2) -0.003(2)
C29 0.046(3) 0.053(3) 0.078(3) -0.012(2) 0.028(2) -0.006(2)
C30 0.040(2) 0.050(3) 0.073(3) -0.023(2) 0.019(2) -0.0081(19)
C31 0.049(2) 0.035(2) 0.058(3) -0.015(2) 0.015(2) 0.0039(18)
C32 0.035(2) 0.044(2) 0.035(2) 0.0029(18) 0.0108(17) 0.0044(17)
C33 0.047(2) 0.042(2) 0.047(2) -0.0034(19) 0.020(2) -0.0034(18)
C34 0.046(2) 0.048(3) 0.066(3) 0.004(2) 0.019(2) -0.0010(19)
C35 0.050(3) 0.083(4) 0.047(3) 0.006(2) 0.022(2) -0.007(2)
C36 0.073(3) 0.073(3) 0.039(3) -0.016(2) 0.020(2) -0.014(3)
C37 0.049(2) 0.043(2) 0.037(2) -0.0090(19) 0.0101(19) -0.0072(18)
C38 0.038(2) 0.0225(19) 0.035(2) -0.0003(16) 0.0090(16) 0.0026(15)
C39 0.037(2) 0.0222(19) 0.035(2) -0.0007(16) 0.0064(17) 0.0038(16)
C40 0.055(2) 0.0195(19) 0.037(2) 0.0044(16) 0.008(2) 0.0000(17)
C41 0.079(3) 0.031(2) 0.039(2) -0.0015(18) 0.024(2) -0.003(2)
C42 0.092(4) 0.054(3) 0.062(3) 0.005(3) 0.027(3) -0.009(3)
C43 0.136(5) 0.034(3) 0.022(2) -0.0046(19) 0.029(3) -0.019(3)
C44 0.082(3) 0.032(2) 0.050(3) 0.017(2) -0.015(3) -0.012(2)
C45 0.068(3) 0.032(2) 0.044(2) 0.0056(19) 0.000(2) -0.002(2)
C46 0.107(5) 0.073(4) 0.122(5) 0.027(4) -0.019(4) -0.013(3)
C47 0.041(2) 0.027(2) 0.034(2) -0.0001(17) 0.0056(17) 0.0046(16)
C48 0.045(2) 0.032(2) 0.041(2) -0.0024(18) 0.0063(18) 0.0027(18)
C49 0.053(2) 0.020(2) 0.054(3) -0.0099(18) -0.004(2) -0.0055(17)
C50 0.065(3) 0.029(2) 0.054(3) 0.0027(19) 0.017(2) -0.008(2)
C51 0.071(3) 0.027(2) 0.074(3) -0.001(2) 0.029(2) -0.008(2)
C52 0.054(2) 0.031(2) 0.063(3) 0.002(2) 0.025(2) 0.0042(18)

loop_
_atom_type_symbol
_atom_type_description
_atom_type_scat_dispersion_real
_atom_type_scat_dispersion_imag
_atom_type_scat_source
C C 0.0033 0.0016 'International Tables Vol C Tables 4.2.6.8 and 6.1.1.4'
H H 0.0000 0.0000 'International Tables Vol C Tables 4.2.6.8 and 6.1.1.4'
N N 0.0061 0.0033 'International Tables Vol C Tables 4.2.6.8 and 6.1.1.4'
O O 0.0106 0.0060 'International Tables Vol C Tables 4.2.6.8 and 6.1.1.4'

loop_
_geom_angle_atom_site_label_1
_geom_angle_atom_site_label_2
_geom_angle_atom_site_label_3
_geom_angle
C22 O2 C25 116.9(3)
C46 O3 C43 114.0(4)
N2 N1 C2 111.2(3)
N2 N1 C11 115.8(3)
C11 N1 C2 125.4(3)
C17 N2 N1 109.7(3)
N4 N3 C10 110.8(3)
N4 N3 C32 114.8(3)
C32 N3 C10 122.1(3)
C39 N4 N3 109.8(3)
O1 C1 C2 120.6(3)
O1 C1 C10 121.2(3)
C10 C1 C2 117.9(3)
N1 C2 C1 111.6(3)
N1 C2 C3 114.7(3)
N1 C2 C18 101.1(2)
C1 C2 C18 105.7(2)
C3 C2 C1 110.6(3)
C3 C2 C18 112.5(3)
C4 C3 C2 122.2(3)
C4 C3 C8 120.4(3)
C8 C3 C2 117.3(3)
C3 C4 H4 119.9
C3 C4 C5 120.1(4)
C5 C4 H4 119.9
C4 C5 H5 120.2
C6 C5 C4 119.7(4)
C6 C5 H5 120.2
C5 C6 H6 119.8
C7 C6 C5 120.5(4)
C7 C6 H6 119.8
C6 C7 H7 119.7
C6 C7 C8 120.6(3)
C8 C7 H7 119.7
C3 C8 C7 118.7(3)
C3 C8 C9 120.3(3)
C7 C8 C9 120.9(3)
C8 C9 H9A 108.2
C8 C9 H9B 108.2
C8 C9 C10 116.2(3)
H9A C9 H9B 107.4
C10 C9 H9A 108.2
C10 C9 H9B 108.2
N3 C10 C1 108.8(3)
N3 C10 C9 114.4(3)
N3 C10 C38 99.5(2)
C1 C10 C38 107.3(3)
C9 C10 C1 112.4(3)
C9 C10 C38 113.5(3)
C12 C11 N1 120.1(3)
C12 C11 C16 118.7(3)
C16 C11 N1 121.0(3)
C11 C12 H12 119.7
C13 C12 C11 120.6(3)
C13 C12 H12 119.7
C12 C13 H13 119.7
C14 C13 C12 120.5(4)
C14 C13 H13 119.7
C13 C14 H14 120.5
C13 C14 C15 119.0(4)
C15 C14 H14 120.5
C14 C15 H15 119.5
C16 C15 C14 121.0(4)
C16 C15 H15 119.5
C11 C16 H16 119.9
C15 C16 C11 120.2(3)
C15 C16 H16 119.9
N2 C17 C18 113.6(3)
N2 C17 C26 121.7(3)
C26 C17 C18 124.7(3)
C2 C18 H18 109.1
C17 C18 C2 100.0(3)
C17 C18 H18 109.1
C17 C18 C19 113.9(3)
C19 C18 C2 115.0(3)
C19 C18 H18 109.1
C20 C19 C18 121.5(3)
C24 C19 C18 121.2(3)
C24 C19 C20 117.3(3)
C19 C20 H20 119.2
C21 C20 C19 121.5(3)
C21 C20 H20 119.2
C20 C21 H21 120.1
C20 C21 C22 119.9(3)
C22 C21 H21 120.1
O2 C22 C21 114.8(3)
O2 C22 C23 125.1(3)
C23 C22 C21 120.1(3)
C22 C23 H23 120.6
C22 C23 C24 118.8(3)
C24 C23 H23 120.6
C19 C24 C23 122.0(3)
C19 C24 H24 119.0
C23 C24 H24 119.0
O2 C25 H25A 109.5
O2 C25 H25B 109.5
O2 C25 H25C 109.5
H25A C25 H25B 109.5
H25A C25 H25C 109.5
H25B C25 H25C 109.5
C27 C26 C17 120.7(3)
C31 C26 C17 120.4(3)
C31 C26 C27 118.8(3)
C26 C27 H27 119.9
C28 C27 C26 120.2(4)
C28 C27 H27 119.9
C27 C28 H28 119.7
C29 C28 C27 120.6(4)
C29 C28 H28 119.7
C28 C29 H29 120.5
C28 C29 C30 119.0(4)
C30 C29 H29 120.5
C29 C30 H30 119.5
C31 C30 C29 120.9(4)
C31 C30 H30 119.5
C26 C31 H31 119.8
C30 C31 C26 120.4(4)
C30 C31 H31 119.8
C33 C32 N3 119.6(3)
C33 C32 C37 119.3(3)
C37 C32 N3 121.1(3)
C32 C33 H33 119.8
C34 C33 C32 120.4(4)
C34 C33 H33 119.8
C33 C34 H34 120.0
C33 C34 C35 120.1(4)
C35 C34 H34 120.0
C34 C35 H35 120.2
C36 C35 C34 119.7(4)
C36 C35 H35 120.2
C35 C36 H36 119.7
C37 C36 C35 120.6(4)
C37 C36 H36 119.7
C32 C37 H37 120.1
C36 C37 C32 119.8(4)
C36 C37 H37 120.1
C10 C38 H38 109.4
C39 C38 C10 101.5(3)
C39 C38 H38 109.4
C39 C38 C40 112.1(3)
C40 C38 C10 114.6(3)
C40 C38 H38 109.4
N4 C39 C38 113.0(3)
N4 C39 C47 122.5(3)
C47 C39 C38 124.4(3)
C41 C40 C38 120.9(3)
C45 C40 C38 120.6(3)
C45 C40 C41 118.5(3)
C40 C41 H41 118.4
C42 C41 C40 123.1(4)
C42 C41 H41 118.4
C41 C42 H42 120.8
C41 C42 C43 118.5(4)
C43 C42 H42 120.8
O3 C43 C44 122.7(5)
C42 C43 O3 114.6(5)
C42 C43 C44 122.7(4)
C43 C44 H44 121.6
C43 C44 C45 116.9(4)
C45 C44 H44 121.6
C40 C45 C44 120.4(4)
C40 C45 H45 119.8
C44 C45 H45 119.8
O3 C46 H46A 109.5
O3 C46 H46B 109.5
O3 C46 H46C 109.5
H46A C46 H46B 109.5
H46A C46 H46C 109.5
H46B C46 H46C 109.5
C48 C47 C39 120.2(3)
C52 C47 C39 121.4(3)
C52 C47 C48 118.3(3)
C47 C48 H48 119.9
C49 C48 C47 120.1(4)
C49 C48 H48 119.9
C48 C49 H49 119.8
C50 C49 C48 120.3(4)
C50 C49 H49 119.8
C49 C50 H50 120.0
C49 C50 C51 120.0(4)
C51 C50 H50 120.0
C50 C51 H51 120.3
C50 C51 C52 119.5(4)
C52 C51 H51 120.3
C47 C52 C51 121.7(4)
C47 C52 H52 119.1
C51 C52 H52 119.1

loop_
_geom_bond_atom_site_label_1
_geom_bond_atom_site_label_2
_geom_bond_distance
O1 C1 1.208(4)
O2 C22 1.369(4)
O2 C25 1.429(4)
O3 C43 1.401(5)
O3 C46 1.373(6)
N1 N2 1.386(4)
N1 C2 1.464(4)
N1 C11 1.417(4)
N2 C17 1.295(4)
N3 N4 1.390(4)
N3 C10 1.503(4)
N3 C32 1.431(4)
N4 C39 1.287(4)
C1 C2 1.540(4)
C1 C10 1.539(4)
C2 C3 1.533(4)
C2 C18 1.596(5)
C3 C4 1.383(5)
C3 C8 1.391(4)
C4 H4 0.9500
C4 C5 1.385(5)
C5 H5 0.9500
C5 C6 1.378(5)
C6 H6 0.9500
C6 C7 1.376(5)
C7 H7 0.9500
C7 C8 1.393(5)
C8 C9 1.493(5)
C9 H9A 0.9900
C9 H9B 0.9900
C9 C10 1.531(4)
C10 C38 1.578(4)
C11 C12 1.388(4)
C11 C16 1.395(5)
C12 H12 0.9500
C12 C13 1.388(5)
C13 H13 0.9500
C13 C14 1.378(5)
C14 H14 0.9500
C14 C15 1.386(5)
C15 H15 0.9500
C15 C16 1.380(5)
C16 H16 0.9500
C17 C18 1.501(4)
C17 C26 1.456(5)
C18 H18 1.0000
C18 C19 1.510(4)
C19 C20 1.391(4)
C19 C24 1.388(5)
C20 H20 0.9500
C20 C21 1.373(5)
C21 H21 0.9500
C21 C22 1.386(5)
C22 C23 1.380(5)
C23 H23 0.9500
C23 C24 1.390(5)
C24 H24 0.9500
C25 H25A 0.9800
C25 H25B 0.9800
C25 H25C 0.9800
C26 C27 1.398(5)
C26 C31 1.389(5)
C27 H27 0.9500
C27 C28 1.396(5)
C28 H28 0.9500
C28 C29 1.379(5)
C29 H29 0.9500
C29 C30 1.389(5)
C30 H30 0.9500
C30 C31 1.385(5)
C31 H31 0.9500
C32 C33 1.380(5)
C32 C37 1.390(5)
C33 H33 0.9500
C33 C34 1.373(5)
C34 H34 0.9500
C34 C35 1.379(5)
C35 H35 0.9500
C35 C36 1.375(6)
C36 H36 0.9500
C36 C37 1.374(5)
C37 H37 0.9500
C38 H38 1.0000
C38 C39 1.515(4)
C38 C40 1.518(5)
C39 C47 1.463(5)
C40 C41 1.388(5)
C40 C45 1.381(5)
C41 H41 0.9500
C41 C42 1.347(5)
C42 H42 0.9500
C42 C43 1.357(6)
C43 C44 1.407(6)
C44 H44 0.9500
C44 C45 1.417(5)
C45 H45 0.9500
C46 H46A 0.9800
C46 H46B 0.9800
C46 H46C 0.9800
C47 C48 1.397(5)
C47 C52 1.377(5)
C48 H48 0.9500
C48 C49 1.393(5)
C49 H49 0.9500
C49 C50 1.376(5)
C50 H50 0.9500
C50 C51 1.380(5)
C51 H51 0.9500
C51 C52 1.386(5)
C52 H52 0.9500

loop_
_geom_torsion_atom_site_label_1
_geom_torsion_atom_site_label_2
_geom_torsion_atom_site_label_3
_geom_torsion_atom_site_label_4
_geom_torsion
O1 C1 C2 N1 13.0(4)
O1 C1 C2 C3 141.9(3)
O1 C1 C2 C18 -96.0(3)
O1 C1 C10 N3 -50.9(4)
O1 C1 C10 C9 -178.7(3)
O1 C1 C10 C38 55.8(4)
O2 C22 C23 C24 -175.7(3)
O3 C43 C44 C45 -179.7(3)
N1 N2 C17 C18 -1.5(4)
N1 N2 C17 C26 178.0(3)
N1 C2 C3 C4 -14.3(5)
N1 C2 C3 C8 169.6(3)
N1 C2 C18 C17 -18.8(3)
N1 C2 C18 C19 103.7(3)
N1 C11 C12 C13 -175.3(3)
N1 C11 C16 C15 175.3(3)
N2 N1 C2 C1 -91.9(3)
N2 N1 C2 C3 141.4(3)
N2 N1 C2 C18 20.1(3)
N2 N1 C11 C12 -19.0(4)
N2 N1 C11 C16 165.8(3)
N2 C17 C18 C2 13.4(3)
N2 C17 C18 C19 -109.8(3)
N2 C17 C26 C27 -175.2(3)
N2 C17 C26 C31 0.8(5)
N3 N4 C39 C38 -1.1(4)
N3 N4 C39 C47 175.4(3)
N3 C10 C38 C39 20.2(3)
N3 C10 C38 C40 -100.9(3)
N3 C32 C33 C34 178.9(3)
N3 C32 C37 C36 178.8(3)
N4 N3 C10 C1 89.0(3)
N4 N3 C10 C9 -144.3(3)
N4 N3 C10 C38 -23.0(3)
N4 N3 C32 C33 156.9(3)
N4 N3 C32 C37 -20.3(4)
N4 C39 C47 C48 -2.2(5)
N4 C39 C47 C52 177.5(3)
C1 C2 C3 C4 -141.5(3)
C1 C2 C3 C8 42.4(4)
C1 C2 C18 C17 97.6(3)
C1 C2 C18 C19 -139.9(3)
C1 C10 C38 C39 -93.1(3)
C1 C10 C38 C40 145.9(3)
C2 N1 N2 C17 -12.9(3)
C2 N1 C11 C12 -165.8(3)
C2 N1 C11 C16 19.0(5)
C2 C1 C10 N3 134.7(3)
C2 C1 C10 C9 7.0(4)
C2 C1 C10 C38 -118.5(3)
C2 C3 C4 C5 -174.1(4)
C2 C3 C8 C7 173.6(3)
C2 C3 C8 C9 -3.5(5)
C2 C18 C19 C20 116.1(3)
C2 C18 C19 C24 -61.9(4)
C3 C2 C18 C17 -141.6(3)
C3 C2 C18 C19 -19.1(4)
C3 C4 C5 C6 0.1(7)
C3 C8 C9 C10 -36.7(5)
C4 C3 C8 C7 -2.5(5)
C4 C3 C8 C9 -179.6(3)
C4 C5 C6 C7 -1.3(7)
C5 C6 C7 C8 0.6(6)
C6 C7 C8 C3 1.3(5)
C6 C7 C8 C9 178.4(3)
C7 C8 C9 C10 146.2(3)
C8 C3 C4 C5 1.8(6)
C8 C9 C10 N3 -91.8(4)
C8 C9 C10 C1 33.0(4)
C8 C9 C10 C38 155.0(3)
C9 C10 C38 C39 142.1(3)
C9 C10 C38 C40 21.1(4)
C10 N3 N4 C39 16.4(4)
C10 N3 C32 C33 -64.3(4)
C10 N3 C32 C37 118.5(4)
C10 C1 C2 N1 -172.6(3)
C10 C1 C2 C3 -43.7(4)
C10 C1 C2 C18 78.3(3)
C10 C38 C39 N4 -13.2(3)
C10 C38 C39 C47 170.3(3)
C10 C38 C40 C41 -108.5(4)
C10 C38 C40 C45 69.6(4)
C11 N1 N2 C17 -164.4(3)
C11 N1 C2 C1 56.2(4)
C11 N1 C2 C3 -70.5(4)
C11 N1 C2 C18 168.2(3)
C11 C12 C13 C14 0.3(5)
C12 C11 C16 C15 0.0(5)
C12 C13 C14 C15 -0.5(5)
C13 C14 C15 C16 0.5(6)
C14 C15 C16 C11 -0.2(6)
C16 C11 C12 C13 -0.1(5)
C17 C18 C19 C20 -129.2(3)
C17 C18 C19 C24 52.8(4)
C17 C26 C27 C28 175.6(3)
C17 C26 C31 C30 -175.1(3)
C18 C2 C3 C4 100.5(4)
C18 C2 C3 C8 -75.5(4)
C18 C17 C26 C27 4.3(5)
C18 C17 C26 C31 -179.7(3)
C18 C19 C20 C21 -175.9(3)
C18 C19 C24 C23 174.2(3)
C19 C20 C21 C22 2.2(5)
C20 C19 C24 C23 -3.9(5)
C20 C21 C22 O2 174.2(3)
C20 C21 C22 C23 -5.2(5)
C21 C22 C23 C24 3.6(5)
C22 C23 C24 C19 1.1(6)
C24 C19 C20 C21 2.2(5)
C25 O2 C22 C21 -171.3(3)
C25 O2 C22 C23 8.0(5)
C26 C17 C18 C2 -166.1(3)
C26 C17 C18 C19 70.6(4)
C26 C27 C28 C29 -0.8(6)
C27 C26 C31 C30 1.0(5)
C27 C28 C29 C30 1.6(6)
C28 C29 C30 C31 -1.1(6)
C29 C30 C31 C26 -0.2(6)
C31 C26 C27 C28 -0.5(5)
C32 N3 N4 C39 159.8(3)
C32 N3 C10 C1 -51.2(4)
C32 N3 C10 C9 75.4(4)
C32 N3 C10 C38 -163.3(3)
C32 C33 C34 C35 3.8(6)
C33 C32 C37 C36 1.6(6)
C33 C34 C35 C36 -1.5(6)
C34 C35 C36 C37 -0.7(7)
C35 C36 C37 C32 0.6(6)
C37 C32 C33 C34 -3.8(5)
C38 C39 C47 C48 173.9(3)
C38 C39 C47 C52 -6.3(5)
C38 C40 C41 C42 176.6(3)
C38 C40 C45 C44 -177.0(3)
C39 C38 C40 C41 136.5(3)
C39 C38 C40 C45 -45.4(4)
C39 C47 C48 C49 -179.5(3)
C39 C47 C52 C51 -179.5(3)
C40 C38 C39 N4 109.6(3)
C40 C38 C39 C47 -66.9(4)
C40 C41 C42 C43 1.0(6)
C41 C40 C45 C44 1.2(5)
C41 C42 C43 O3 179.4(4)
C41 C42 C43 C44 -0.1(6)
C42 C43 C44 C45 -0.2(6)
C43 C44 C45 C40 -0.4(5)
C45 C40 C41 C42 -1.5(6)
C46 O3 C43 C42 -174.3(4)
C46 O3 C43 C44 5.2(6)
C47 C48 C49 C50 -1.5(5)
C48 C47 C52 C51 0.3(6)
C48 C49 C50 C51 1.2(6)
C49 C50 C51 C52 -0.2(6)
C50 C51 C52 C47 -0.5(6)
C52 C47 C48 C49 0.7(5)
